data_4036522
loop_
_publ_author_name
'\<Senica, Luka'
'Stopar, Karmen'
'Friedrich, Miha'
'Gro\<selj, Uro\<s'
'Plavec, Janez'
'Po\<ckaj, Marta'
'Podlipnik, \<Crtomir'
'\<Stefane, Bogdan'
'Svete, Jurij'

_publ_section_title
;
 Synthesis and Rotational Isomerism of 1-Substituted Methyl
 (S)-[5-(2-Nitrophenyl)-1H-pyrazole-4-carbonyl]alaninates.
;
_journal_issue 1
_journal_name_full 'The Journal of organic chemistry'
_journal_page_first 146
_journal_page_last 161
_journal_paper_doi 10.1021/acs.joc.5b02467
_journal_volume 81
_journal_year 2016
_chemical_absolute_configuration syn
_chemical_formula_moiety 'C20 H18 Cl N3 O3'
_chemical_formula_sum 'C20 H18 Cl N3 O3'
_chemical_formula_weight 383.82
_space_group_crystal_system monoclinic
_space_group_IT_number 4
_space_group_name_Hall 'P 2yb'
_space_group_name_H-M_alt 'P 1 21 1'
_atom_sites_solution_hydrogens mixed
_audit_creation_method SHELXL-2013
_cell_angle_alpha 90
_cell_angle_beta 111.754(2)
_cell_angle_gamma 90
_cell_formula_units_Z 4
_cell_length_a 9.8681(3)
_cell_length_b 19.3196(6)
_cell_length_c 11.1852(4)
_cell_measurement_reflns_used 4479
_cell_measurement_temperature 293(2)
_cell_measurement_theta_max 27.10
_cell_measurement_theta_min .41
_cell_volume 1980.57(11)
_computing_cell_refinement 'DENZO-SMN (Otwinowski & Minor, 1997)'
_computing_data_collection 'COLLECT (Nonius, 2000)'
_computing_data_reduction 'DENZO-SMN (Otwinowski & Minor, 1997)'
_computing_structure_refinement 'SHELXL-2013 (Sheldrick, 2013)'
_computing_structure_solution 'SIR97 (Altomare et al., 1999)'
_diffrn_ambient_temperature 293(2)
_diffrn_measured_fraction_theta_full 0.958
_diffrn_measured_fraction_theta_max 0.995
_diffrn_measurement_device_type 'Nonius Kappa CCD diffractometer'
_diffrn_measurement_method '\f and \w scans'
_diffrn_radiation_monochromator graphite
_diffrn_radiation_source 'fine-focus sealed tube'
_diffrn_radiation_type MoK\a
_diffrn_radiation_wavelength 0.71072
_diffrn_reflns_av_unetI/netI 0.046
_diffrn_reflns_Laue_measured_fraction_full 0.958
_diffrn_reflns_Laue_measured_fraction_max 0.995
_diffrn_reflns_number 28934
_diffrn_reflns_point_group_measured_fraction_full 0.956
_diffrn_reflns_point_group_measured_fraction_max 0.993
_diffrn_reflns_theta_full 27.500
_diffrn_reflns_theta_max 27.119
_diffrn_reflns_theta_min 2.460
_exptl_absorpt_coefficient_mu 0.217
_exptl_absorpt_correction_T_max 0.990
_exptl_absorpt_correction_T_min 0.920
_exptl_absorpt_correction_type multi-scan
_exptl_absorpt_process_details 'DENZO-SMN (Otwinowski & Minor, 1997)'
_exptl_crystal_colour colourless
_exptl_crystal_density_diffrn 1.287
_exptl_crystal_description platelet
_exptl_crystal_F_000 800
_exptl_crystal_size_max .3
_exptl_crystal_size_mid .25
_exptl_crystal_size_min .08
_refine_diff_density_max 0.508
_refine_diff_density_min -0.751
_refine_diff_density_rms 0.196
_refine_ls_abs_structure_details
;
 Flack x determined using 2074 quotients [(I+)-(I-)]/[(I+)+(I-)]
 (Parsons and Flack (2004), Acta Cryst. A60, s61).
;
_refine_ls_abs_structure_Flack 0.00(3)
_refine_ls_extinction_method none
_refine_ls_goodness_of_fit_ref 1.128
_refine_ls_hydrogen_treatment mixed
_refine_ls_matrix_type full
_refine_ls_number_parameters 497
_refine_ls_number_reflns 8699
_refine_ls_number_restraints 3
_refine_ls_restrained_S_all 1.128
_refine_ls_R_factor_all 0.1419
_refine_ls_R_factor_gt 0.0760
_refine_ls_shift/su_max 0.015
_refine_ls_shift/su_mean 0.004
_refine_ls_structure_factor_coef Fsqd
_refine_ls_weighting_details 'w=1/[\s^2^(Fo^2^)+(0.1461P)^2^+0.0001P] where P=(Fo^2^+2Fc^2^)/3'
_refine_ls_weighting_scheme calc
_refine_ls_wR_factor_gt 0.1983
_refine_ls_wR_factor_ref 0.2475
_reflns_Friedel_coverage 0.937
_reflns_Friedel_fraction_full 0.954
_reflns_Friedel_fraction_max 0.991
_reflns_number_gt 5300
_reflns_number_total 8699
_reflns_threshold_expression 'I > 2\s(I)'
_cod_data_source_file jo5b02467_si_001.cif
_cod_data_source_block crystr25b
_cod_original_sg_symbol_H-M 'P 21'
_cod_database_code 4036522
_shelx_space_group_comment
;
The symmetry employed for this shelxl refinement is uniquely defined
by the following loop, which should always be used as a source of
symmetry information in preference to the above space-group names.
They are only intended as comments.
;
_shelxl_version_number 2013-4

loop_
_space_group_symop_operation_xyz
'x, y, z'
'-x, y+1/2, -z'

loop_
_atom_site_label
_atom_site_type_symbol
_atom_site_fract_x
_atom_site_fract_y
_atom_site_fract_z
_atom_site_U_iso_or_equiv
_atom_site_adp_type
_atom_site_occupancy
_atom_site_site_symmetry_order
_atom_site_calc_flag
_atom_site_refinement_flags_posn
_atom_site_refinement_flags_adp
Cl1 Cl 0.3587(4) 0.38369(12) 0.4161(2) 0.1166(9) Uani 1 1 d . .
O1 O 0.3226(4) 0.4936(3) -0.0699(5) 0.0695(12) Uani 1 1 d . .
O2 O 0.1193(8) 0.5021(4) -0.3614(6) 0.1053(18) Uani 1 1 d . .
O3 O 0.2062(7) 0.6090(4) -0.3275(7) 0.1085(19) Uani 1 1 d . .
N1 N 0.2368(6) 0.3282(3) 0.1476(5) 0.0638(13) Uani 1 1 d . .
N2 N 0.0874(6) 0.3358(3) 0.1030(7) 0.0794(17) Uani 1 1 d . .
N3 N 0.0831(6) 0.5102(4) -0.1244(6) 0.0787(18) Uani 1 1 d D .
C1 C 0.4645(7) 0.3765(4) 0.1363(6) 0.0641(16) Uani 1 1 d . .
C2 C 0.5485(7) 0.4346(5) 0.1913(7) 0.0756(19) Uani 1 1 d . .
H2 H 0.5038 0.4739 0.2077 0.091 Uiso 1 1 calc R U
C3 C 0.6971(9) 0.4343(7) 0.2214(8) 0.100(3) Uani 1 1 d . .
H3 H 0.7516 0.4735 0.2570 0.119 Uiso 1 1 calc R U
C4 C 0.7649(10) 0.3771(9) 0.1997(11) 0.118(4) Uani 1 1 d . .
H4 H 0.8658 0.3770 0.2239 0.141 Uiso 1 1 calc R U
C5 C 0.6873(14) 0.3204(8) 0.1433(12) 0.128(4) Uani 1 1 d . .
H5 H 0.7346 0.2826 0.1250 0.153 Uiso 1 1 calc R U
C6 C 0.5340(10) 0.3182(6) 0.1118(9) 0.103(3) Uani 1 1 d . .
H6 H 0.4808 0.2787 0.0755 0.124 Uiso 1 1 calc R U
C7 C 0.3050(6) 0.3769(3) 0.1008(5) 0.0555(13) Uani 1 1 d . .
C8 C 0.1950(6) 0.4178(3) 0.0193(6) 0.0561(14) Uani 1 1 d . .
C9 C 0.0654(7) 0.3898(4) 0.0256(7) 0.0725(18) Uani 1 1 d . .
H9 H -0.0268 0.4078 -0.0205 0.087 Uiso 1 1 calc R U
C10 C 0.3031(8) 0.2785(4) 0.2487(7) 0.0718(18) Uani 1 1 d . .
C11 C 0.2949(14) 0.2101(4) 0.2171(9) 0.119(4) Uani 1 1 d . .
H11 H 0.2481 0.1964 0.1319 0.143 Uiso 1 1 calc R U
C12 C 0.3556(17) 0.1616(5) 0.3107(11) 0.143(5) Uani 1 1 d . .
H12 H 0.3527 0.1150 0.2888 0.172 Uiso 1 1 calc R U
C13 C 0.4198(12) 0.1813(5) 0.4351(10) 0.105(3) Uani 1 1 d . .
H13 H 0.4610 0.1477 0.4977 0.126 Uiso 1 1 calc R U
C14 C 0.4257(10) 0.2476(5) 0.4707(7) 0.093(2) Uani 1 1 d . .
H14 H 0.4705 0.2605 0.5566 0.111 Uiso 1 1 calc R U
C15 C 0.3617(9) 0.2977(4) 0.3737(7) 0.0750(19) Uani 1 1 d . .
C16 C 0.2086(6) 0.4772(3) -0.0590(6) 0.0572(14) Uani 1 1 d . .
C17 C 0.0750(9) 0.5698(4) -0.2035(8) 0.079(2) Uani 1 1 d . .
H17 H -0.0296 0.5753 -0.2531 0.094 Uiso 1 1 calc R U
C18 C 0.1154(15) 0.6327(6) -0.1316(11) 0.126(4) Uani 1 1 d . .
H18A H 0.0486 0.6417 -0.0891 0.189 Uiso 1 1 calc R U
H18B H 0.1121 0.6703 -0.1888 0.189 Uiso 1 1 calc R U
H18C H 0.2125 0.6284 -0.0685 0.189 Uiso 1 1 calc R U
C19 C 0.1378(8) 0.5539(5) -0.3031(8) 0.0717(19) Uani 1 1 d . .
C20 C 0.2496(17) 0.5995(10) -0.4375(14) 0.180(7) Uani 1 1 d . .
H20A H 0.2719 0.5516 -0.4440 0.271 Uiso 1 1 calc R U
H20B H 0.3342 0.6271 -0.4264 0.271 Uiso 1 1 calc R U
H20C H 0.1711 0.6134 -0.5148 0.271 Uiso 1 1 calc R U
H3N H 0.004(11) 0.498(9) -0.111(17) 0.217 Uiso 1 1 d D U
Cl2 Cl 0.8369(4) 0.60686(15) 0.4263(2) 0.1260(10) Uani 1 1 d . .
O4 O 0.8316(4) 0.5172(3) -0.0649(5) 0.0774(14) Uani 1 1 d . .
O5 O 0.6019(7) 0.4971(4) -0.3568(6) 0.0974(17) Uani 1 1 d . .
O6 O 0.7229(7) 0.3983(4) -0.3191(6) 0.112(2) Uani 1 1 d . .
N4 N 0.7456(5) 0.6714(3) 0.1683(5) 0.0592(13) Uani 1 1 d . .
N5 N 0.5975(6) 0.6634(3) 0.1225(7) 0.0780(17) Uani 1 1 d . .
N6 N 0.5993(5) 0.4872(3) -0.1058(5) 0.0594(13) Uani 1 1 d D .
H6N H 0.521(5) 0.498(4) -0.092(7) 0.071 Uiso 1 1 d D U
C21 C 0.9749(6) 0.6239(4) 0.1556(6) 0.0634(16) Uani 1 1 d . .
C22 C 1.0513(7) 0.5646(5) 0.1960(6) 0.0748(19) Uani 1 1 d . .
H22 H 1.0028 0.5240 0.2005 0.090 Uiso 1 1 calc R U
C23 C 1.2037(10) 0.5639(7) 0.2312(8) 0.104(3) Uani 1 1 d . .
H23 H 1.2553 0.5229 0.2580 0.124 Uiso 1 1 calc R U
C24 C 1.2759(10) 0.6230(9) 0.2260(10) 0.120(4) Uani 1 1 d . .
H24 H 1.3766 0.6228 0.2492 0.143 Uiso 1 1 calc R U
C25 C 1.1991(13) 0.6817(8) 0.1869(12) 0.125(4) Uani 1 1 d . .
H25 H 1.2489 0.7221 0.1838 0.151 Uiso 1 1 calc R U
C26 C 1.0472(9) 0.6847(5) 0.1505(9) 0.088(2) Uani 1 1 d . .
H26 H 0.9967 0.7260 0.1240 0.105 Uiso 1 1 calc R U
C27 C 0.8119(5) 0.6253(3) 0.1173(5) 0.0501(12) Uani 1 1 d . .
C28 C 0.7023(6) 0.5849(3) 0.0334(6) 0.0537(13) Uani 1 1 d . .
C29 C 0.5742(6) 0.6117(4) 0.0422(7) 0.0670(16) Uani 1 1 d . .
H29 H 0.4817 0.5944 -0.0046 0.080 Uiso 1 1 calc R U
C30 C 0.8098(7) 0.7173(3) 0.2728(7) 0.0652(17) Uani 1 1 d . .
C31 C 0.8253(9) 0.7873(4) 0.2525(10) 0.096(3) Uani 1 1 d . .
H31 H 0.7954 0.8043 0.1689 0.115 Uiso 1 1 calc R U
C32 C 0.8837(11) 0.8311(5) 0.3535(14) 0.125(4) Uani 1 1 d . .
H32 H 0.8900 0.8781 0.3384 0.150 Uiso 1 1 calc R U
C33 C 0.9314(11) 0.8079(6) 0.4727(13) 0.121(4) Uani 1 1 d . .
H33 H 0.9721 0.8389 0.5402 0.145 Uiso 1 1 calc R U
C34 C 0.9224(12) 0.7385(7) 0.4999(11) 0.123(4) Uani 1 1 d . .
H34 H 0.9585 0.7223 0.5842 0.147 Uiso 1 1 calc R U
C35 C 0.8573(10) 0.6936(5) 0.3964(9) 0.085(2) Uani 1 1 d . .
C36 C 0.7162(6) 0.5278(3) -0.0488(6) 0.0547(13) Uani 1 1 d . .
C37 C 0.6129(7) 0.4268(4) -0.1757(6) 0.0613(15) Uani 1 1 d . .
H37 H 0.6935 0.3984 -0.1191 0.074 Uiso 1 1 calc R U
C38 C 0.4724(7) 0.3837(4) -0.2177(7) 0.0770(18) Uani 1 1 d . .
H38A H 0.4528 0.3701 -0.1432 0.115 Uiso 1 1 calc R U
H38B H 0.4840 0.3432 -0.2628 0.115 Uiso 1 1 calc R U
H38C H 0.3926 0.4109 -0.2735 0.115 Uiso 1 1 calc R U
C39 C 0.6449(7) 0.4462(5) -0.2937(7) 0.0716(19) Uani 1 1 d . .
C40 C 0.7554(14) 0.4089(10) -0.4371(12) 0.166(7) Uani 1 1 d . .
H40A H 0.6810 0.4374 -0.4966 0.249 Uiso 1 1 calc R U
H40B H 0.7580 0.3650 -0.4762 0.249 Uiso 1 1 calc R U
H40C H 0.8483 0.4314 -0.4149 0.249 Uiso 1 1 calc R U

loop_
_atom_site_aniso_label
_atom_site_aniso_U_11
_atom_site_aniso_U_22
_atom_site_aniso_U_33
_atom_site_aniso_U_23
_atom_site_aniso_U_13
_atom_site_aniso_U_12
Cl1 0.196(3) 0.0799(12) 0.0786(13) -0.0186(11) 0.0560(15) -0.0088(15)
O1 0.050(2) 0.082(3) 0.086(3) 0.011(2) 0.035(2) 0.003(2)
O2 0.142(5) 0.093(4) 0.084(4) 0.008(3) 0.046(4) 0.015(4)
O3 0.119(4) 0.112(4) 0.126(5) 0.019(4) 0.081(4) -0.008(4)
N1 0.064(3) 0.056(3) 0.067(3) 0.007(2) 0.019(2) 0.004(2)
N2 0.058(3) 0.072(4) 0.103(4) 0.022(4) 0.024(3) -0.005(3)
N3 0.068(3) 0.098(5) 0.090(4) 0.037(3) 0.052(3) 0.026(3)
C1 0.057(3) 0.081(4) 0.050(3) 0.007(3) 0.016(3) 0.016(3)
C2 0.058(4) 0.094(5) 0.075(4) 0.014(4) 0.025(3) -0.008(4)
C3 0.056(4) 0.162(9) 0.081(5) 0.036(6) 0.025(4) -0.010(5)
C4 0.057(5) 0.191(12) 0.106(7) 0.041(8) 0.031(5) 0.026(7)
C5 0.099(7) 0.163(11) 0.126(9) 0.021(8) 0.048(7) 0.075(8)
C6 0.082(5) 0.124(8) 0.096(6) 0.004(5) 0.024(4) 0.049(5)
C7 0.054(3) 0.062(3) 0.051(3) -0.004(3) 0.019(2) -0.001(3)
C8 0.053(3) 0.058(3) 0.057(3) -0.002(3) 0.021(3) 0.005(3)
C9 0.056(4) 0.069(4) 0.094(5) 0.018(4) 0.031(3) 0.001(3)
C10 0.080(4) 0.059(4) 0.068(4) 0.002(3) 0.017(3) -0.004(3)
C11 0.192(11) 0.062(5) 0.072(6) -0.003(4) 0.012(6) 0.024(5)
C12 0.234(14) 0.065(5) 0.103(8) 0.009(5) 0.030(8) 0.033(7)
C13 0.131(8) 0.087(6) 0.087(6) 0.021(5) 0.028(5) 0.021(5)
C14 0.110(6) 0.101(6) 0.061(4) 0.007(4) 0.024(4) 0.010(5)
C15 0.093(5) 0.068(4) 0.071(5) -0.002(3) 0.039(4) -0.002(4)
C16 0.048(3) 0.068(4) 0.063(4) 0.000(3) 0.029(3) 0.007(3)
C17 0.084(4) 0.079(4) 0.093(5) 0.030(4) 0.056(4) 0.031(4)
C18 0.179(11) 0.108(7) 0.108(7) -0.004(6) 0.073(8) 0.023(7)
C19 0.066(4) 0.080(5) 0.075(4) 0.022(4) 0.033(3) 0.012(4)
C20 0.197(13) 0.234(17) 0.180(12) 0.044(13) 0.150(12) 0.010(13)
Cl2 0.201(3) 0.0991(16) 0.0830(14) 0.0097(13) 0.0580(17) -0.0054(17)
O4 0.044(2) 0.109(4) 0.087(3) -0.030(3) 0.0328(19) -0.008(2)
O5 0.142(5) 0.084(4) 0.078(4) -0.011(3) 0.054(4) -0.019(4)
O6 0.093(4) 0.158(6) 0.100(4) -0.026(4) 0.055(3) 0.024(4)
N4 0.050(3) 0.063(3) 0.059(3) -0.001(2) 0.014(2) 0.005(2)
N5 0.042(3) 0.083(4) 0.102(5) -0.010(4) 0.018(3) 0.009(3)
N6 0.043(2) 0.073(3) 0.065(3) -0.018(2) 0.024(2) -0.009(2)
C21 0.045(3) 0.089(5) 0.055(3) -0.015(3) 0.018(3) -0.006(3)
C22 0.059(4) 0.098(5) 0.061(4) -0.008(4) 0.014(3) 0.011(4)
C23 0.067(5) 0.150(9) 0.079(5) -0.024(6) 0.010(4) 0.030(6)
C24 0.058(5) 0.191(13) 0.096(7) -0.049(7) 0.012(4) 0.003(8)
C25 0.088(7) 0.172(12) 0.124(9) -0.029(8) 0.049(6) -0.063(8)
C26 0.067(4) 0.094(6) 0.101(6) -0.009(4) 0.030(4) -0.023(4)
C27 0.044(3) 0.054(3) 0.053(3) 0.002(3) 0.019(2) 0.001(3)
C28 0.042(3) 0.062(3) 0.058(3) 0.000(3) 0.020(2) -0.002(3)
C29 0.043(3) 0.070(4) 0.083(4) -0.009(4) 0.018(3) 0.001(3)
C30 0.058(3) 0.057(4) 0.077(5) -0.011(3) 0.021(3) 0.008(3)
C31 0.080(4) 0.058(4) 0.116(7) -0.006(4) -0.002(4) 0.012(3)
C32 0.088(6) 0.065(5) 0.180(12) -0.037(7) 0.000(7) -0.001(4)
C33 0.088(6) 0.112(8) 0.141(10) -0.067(7) 0.018(6) 0.000(5)
C34 0.132(8) 0.127(9) 0.101(7) -0.039(6) 0.034(6) -0.006(7)
C35 0.096(5) 0.078(5) 0.082(5) -0.019(4) 0.035(4) 0.001(4)
C36 0.046(3) 0.070(4) 0.052(3) -0.008(3) 0.023(2) -0.005(3)
C37 0.056(3) 0.067(4) 0.065(4) -0.014(3) 0.027(3) -0.008(3)
C38 0.076(4) 0.089(4) 0.074(4) -0.027(4) 0.036(3) -0.035(4)
C39 0.061(4) 0.092(6) 0.069(4) -0.022(4) 0.033(3) -0.016(4)
C40 0.142(9) 0.276(19) 0.116(8) -0.055(11) 0.091(8) -0.002(11)

loop_
_atom_type_symbol
_atom_type_description
_atom_type_scat_dispersion_real
_atom_type_scat_dispersion_imag
_atom_type_scat_source
C C 0.0033 0.0016 'International Tables Vol C Tables 4.2.6.8 and 6.1.1.4'
H H 0.0000 0.0000 'International Tables Vol C Tables 4.2.6.8 and 6.1.1.4'
N N 0.0061 0.0033 'International Tables Vol C Tables 4.2.6.8 and 6.1.1.4'
O O 0.0106 0.0060 'International Tables Vol C Tables 4.2.6.8 and 6.1.1.4'
Cl Cl 0.1484 0.1585 'International Tables Vol C Tables 4.2.6.8 and 6.1.1.4'

loop_
_geom_angle_atom_site_label_1
_geom_angle_atom_site_label_2
_geom_angle_atom_site_label_3
_geom_angle
C19 O3 C20 113.5(10)
C7 N1 N2 113.6(5)
C7 N1 C10 127.8(6)
N2 N1 C10 117.9(6)
C9 N2 N1 102.4(5)
C16 N3 C17 123.1(5)
C16 N3 H3N 118(10)
C17 N3 H3N 118(10)
C2 C1 C6 118.7(7)
C2 C1 C7 121.0(6)
C6 C1 C7 120.2(7)
C3 C2 C1 120.6(9)
C3 C2 H2 119.7
C1 C2 H2 119.7
C4 C3 C2 120.6(10)
C4 C3 H3 119.7
C2 C3 H3 119.7
C3 C4 C5 120.8(9)
C3 C4 H4 119.6
C5 C4 H4 119.6
C4 C5 C6 120.5(10)
C4 C5 H5 119.8
C6 C5 H5 119.8
C1 C6 C5 118.8(11)
C1 C6 H6 120.6
C5 C6 H6 120.6
N1 C7 C8 105.6(5)
N1 C7 C1 121.4(5)
C8 C7 C1 133.0(6)
C7 C8 C9 104.7(6)
C7 C8 C16 127.9(5)
C9 C8 C16 127.4(6)
N2 C9 C8 113.7(6)
N2 C9 H9 123.1
C8 C9 H9 123.2
C15 C10 C11 119.8(7)
C15 C10 N1 121.5(6)
C11 C10 N1 118.5(7)
C10 C11 C12 119.9(9)
C10 C11 H11 120.0
C12 C11 H11 120.0
C13 C12 C11 120.1(9)
C13 C12 H12 120.0
C11 C12 H12 120.0
C14 C13 C12 121.9(9)
C14 C13 H13 119.1
C12 C13 H13 119.1
C13 C14 C15 118.0(8)
C13 C14 H14 121.0
C15 C14 H14 121.0
C10 C15 C14 120.2(7)
C10 C15 Cl1 120.2(6)
C14 C15 Cl1 119.6(6)
O1 C16 N3 121.4(6)
O1 C16 C8 123.4(5)
N3 C16 C8 115.1(5)
C18 C17 N3 113.2(7)
C18 C17 C19 119.3(8)
N3 C17 C19 110.5(6)
C18 C17 H17 104.0
N3 C17 H17 104.0
C19 C17 H17 104.0
C17 C18 H18A 109.5
C17 C18 H18B 109.5
H18A C18 H18B 109.5
C17 C18 H18C 109.5
H18A C18 H18C 109.5
H18B C18 H18C 109.5
O2 C19 O3 123.4(8)
O2 C19 C17 124.7(7)
O3 C19 C17 111.6(8)
O3 C20 H20A 109.5
O3 C20 H20B 109.5
H20A C20 H20B 109.5
O3 C20 H20C 109.5
H20A C20 H20C 109.5
H20B C20 H20C 109.5
C39 O6 C40 115.9(10)
C27 N4 N5 112.7(5)
C27 N4 C30 128.6(5)
N5 N4 C30 117.9(5)
C29 N5 N4 103.6(5)
C36 N6 C37 119.7(5)
C36 N6 H6N 116(5)
C37 N6 H6N 124(5)
C22 C21 C26 120.0(6)
C22 C21 C27 120.9(6)
C26 C21 C27 119.1(7)
C21 C22 C23 120.4(8)
C21 C22 H22 119.8
C23 C22 H22 119.8
C24 C23 C22 120.3(10)
C24 C23 H23 119.9
C22 C23 H23 119.9
C25 C24 C23 118.8(9)
C25 C24 H24 120.6
C23 C24 H24 120.6
C24 C25 C26 122.9(10)
C24 C25 H25 118.5
C26 C25 H25 118.6
C21 C26 C25 117.6(9)
C21 C26 H26 121.2
C25 C26 H26 121.2
N4 C27 C28 106.3(5)
N4 C27 C21 121.7(5)
C28 C27 C21 132.0(5)
C27 C28 C29 104.0(5)
C27 C28 C36 128.1(5)
C29 C28 C36 127.9(5)
N5 C29 C28 113.4(6)
N5 C29 H29 123.3
C28 C29 H29 123.3
C35 C30 C31 118.4(8)
C35 C30 N4 120.4(7)
C31 C30 N4 121.2(7)
C32 C31 C30 120.6(10)
C32 C31 H31 119.7
C30 C31 H31 119.7
C33 C32 C31 120.9(10)
C33 C32 H32 119.6
C31 C32 H32 119.6
C32 C33 C34 121.6(10)
C32 C33 H33 119.2
C34 C33 H33 119.2
C33 C34 C35 117.7(12)
C33 C34 H34 121.1
C35 C34 H34 121.1
C30 C35 C34 120.7(9)
C30 C35 Cl2 120.0(6)
C34 C35 Cl2 119.3(8)
O4 C36 N6 120.6(5)
O4 C36 C28 121.3(5)
N6 C36 C28 118.1(5)
N6 C37 C39 111.4(6)
N6 C37 C38 110.5(5)
C39 C37 C38 108.9(5)
N6 C37 H37 108.6
C39 C37 H37 108.7
C38 C37 H37 108.7
C37 C38 H38A 109.5
C37 C38 H38B 109.5
H38A C38 H38B 109.5
C37 C38 H38C 109.5
H38A C38 H38C 109.5
H38B C38 H38C 109.5
O5 C39 O6 124.5(7)
O5 C39 C37 125.2(7)
O6 C39 C37 110.2(8)
O6 C40 H40A 109.5
O6 C40 H40B 109.5
H40A C40 H40B 109.5
O6 C40 H40C 109.5
H40A C40 H40C 109.5
H40B C40 H40C 109.5

loop_
_geom_bond_atom_site_label_1
_geom_bond_atom_site_label_2
_geom_bond_distance
Cl1 C15 1.731(8)
O1 C16 1.218(7)
O2 C19 1.172(11)
O3 C19 1.342(10)
O3 C20 1.456(12)
N1 C7 1.368(8)
N1 N2 1.379(8)
N1 C10 1.443(9)
N2 C9 1.322(9)
N3 C16 1.343(8)
N3 C17 1.437(9)
N3 H3N 0.88(3)
C1 C2 1.395(11)
C1 C6 1.398(11)
C1 C7 1.474(9)
C2 C3 1.378(11)
C2 H2 0.9300
C3 C4 1.359(17)
C3 H3 0.9300
C4 C5 1.350(18)
C4 H4 0.9300
C5 C6 1.422(16)
C5 H5 0.9300
C6 H6 0.9300
C7 C8 1.378(8)
C8 C9 1.414(9)
C8 C16 1.479(9)
C9 H9 0.9300
C10 C15 1.353(10)
C10 C11 1.362(11)
C11 C12 1.367(14)
C11 H11 0.9300
C12 C13 1.353(15)
C12 H12 0.9300
C13 C14 1.337(13)
C13 H13 0.9300
C14 C15 1.416(11)
C14 H14 0.9300
C17 C18 1.430(14)
C17 C19 1.493(10)
C17 H17 0.9800
C18 H18A 0.9600
C18 H18B 0.9600
C18 H18C 0.9600
C20 H20A 0.9600
C20 H20B 0.9600
C20 H20C 0.9600
Cl2 C35 1.735(9)
O4 C36 1.235(6)
O5 C39 1.193(11)
O6 C39 1.300(10)
O6 C40 1.484(12)
N4 C27 1.350(7)
N4 N5 1.366(8)
N4 C30 1.417(9)
N5 C29 1.306(9)
N6 C36 1.345(8)
N6 C37 1.438(8)
N6 H6N 0.87(3)
C21 C22 1.354(11)
C21 C26 1.386(11)
C21 C27 1.504(8)
C22 C23 1.406(11)
C22 H22 0.9300
C23 C24 1.357(17)
C23 H23 0.9300
C24 C25 1.344(18)
C24 H24 0.9300
C25 C26 1.401(15)
C25 H25 0.9300
C26 H26 0.9300
C27 C28 1.381(8)
C28 C29 1.404(8)
C28 C36 1.473(9)
C29 H29 0.9300
C30 C35 1.364(12)
C30 C31 1.388(11)
C31 C32 1.358(14)
C31 H31 0.9300
C32 C33 1.316(17)
C32 H32 0.9300
C33 C34 1.385(18)
C33 H33 0.9300
C34 C35 1.398(13)
C34 H34 0.9300
C37 C39 1.513(10)
C37 C38 1.533(9)
C37 H37 0.9800
C38 H38A 0.9600
C38 H38B 0.9600
C38 H38C 0.9600
C40 H40A 0.9600
C40 H40B 0.9600
C40 H40C 0.9600

loop_
_geom_hbond_atom_site_label_D
_geom_hbond_atom_site_label_H
_geom_hbond_atom_site_label_A
_geom_hbond_distance_DH
_geom_hbond_distance_HA
_geom_hbond_distance_DA
_geom_hbond_angle_DHA
_geom_hbond_site_symmetry_A
C9 H9 O4 0.93 2.48 3.267(9) 142.3 1_455
N3 H3N O4 0.88(3) 1.98(9) 2.801(6) 153(16) 1_455
N6 H6N O1 0.87(3) 2.07(3) 2.907(6) 164(7) .
C29 H29 O1 0.93 2.44 3.261(8) 147.7 .

loop_
_geom_torsion_atom_site_label_1
_geom_torsion_atom_site_label_2
_geom_torsion_atom_site_label_3
_geom_torsion_atom_site_label_4
_geom_torsion
C7 N1 N2 C9 1.1(8)
C10 N1 N2 C9 172.4(6)
C6 C1 C2 C3 -0.4(11)
C7 C1 C2 C3 -178.5(6)
C1 C2 C3 C4 -0.8(12)
C2 C3 C4 C5 2.7(15)
C3 C4 C5 C6 -3.3(17)
C2 C1 C6 C5 -0.2(13)
C7 C1 C6 C5 177.9(8)
C4 C5 C6 C1 2.1(16)
N2 N1 C7 C8 -1.3(7)
C10 N1 C7 C8 -171.5(6)
N2 N1 C7 C1 -179.2(6)
C10 N1 C7 C1 10.6(9)
C2 C1 C7 N1 -124.3(7)
C6 C1 C7 N1 57.6(9)
C2 C1 C7 C8 58.5(10)
C6 C1 C7 C8 -119.6(9)
N1 C7 C8 C9 0.9(7)
C1 C7 C8 C9 178.4(7)
N1 C7 C8 C16 -178.4(6)
C1 C7 C8 C16 -0.9(11)
N1 N2 C9 C8 -0.5(8)
C7 C8 C9 N2 -0.2(8)
C16 C8 C9 N2 179.1(6)
C7 N1 C10 C15 73.0(10)
N2 N1 C10 C15 -96.8(8)
C7 N1 C10 C11 -112.5(10)
N2 N1 C10 C11 77.6(11)
C15 C10 C11 C12 -4.9(18)
N1 C10 C11 C12 -179.5(11)
C10 C11 C12 C13 2(2)
C11 C12 C13 C14 0(2)
C12 C13 C14 C15 0.2(17)
C11 C10 C15 C14 5.5(14)
N1 C10 C15 C14 179.9(7)
C11 C10 C15 Cl1 -174.5(8)
N1 C10 C15 Cl1 -0.1(11)
C13 C14 C15 C10 -3.2(13)
C13 C14 C15 Cl1 176.8(8)
C17 N3 C16 O1 -4.9(11)
C17 N3 C16 C8 178.7(7)
C7 C8 C16 O1 7.3(11)
C9 C8 C16 O1 -171.8(7)
C7 C8 C16 N3 -176.4(6)
C9 C8 C16 N3 4.5(10)
C16 N3 C17 C18 -80.5(10)
C16 N3 C17 C19 56.3(10)
C20 O3 C19 O2 2.7(13)
C20 O3 C19 C17 -171.1(9)
C18 C17 C19 O2 174.9(9)
N3 C17 C19 O2 41.1(11)
C18 C17 C19 O3 -11.4(11)
N3 C17 C19 O3 -145.2(7)
C27 N4 N5 C29 -0.2(7)
C30 N4 N5 C29 -171.0(6)
C26 C21 C22 C23 -0.9(11)
C27 C21 C22 C23 179.8(6)
C21 C22 C23 C24 0.6(12)
C22 C23 C24 C25 0.0(15)
C23 C24 C25 C26 -0.2(17)
C22 C21 C26 C25 0.7(12)
C27 C21 C26 C25 180.0(8)
C24 C25 C26 C21 -0.1(16)
N5 N4 C27 C28 0.2(7)
C30 N4 C27 C28 169.7(6)
N5 N4 C27 C21 -179.1(6)
C30 N4 C27 C21 -9.5(9)
C22 C21 C27 N4 127.5(7)
C26 C21 C27 N4 -51.7(9)
C22 C21 C27 C28 -51.5(10)
C26 C21 C27 C28 129.2(8)
N4 C27 C28 C29 -0.1(7)
C21 C27 C28 C29 179.1(7)
N4 C27 C28 C36 178.7(6)
C21 C27 C28 C36 -2.1(11)
N4 N5 C29 C28 0.2(8)
C27 C28 C29 N5 -0.1(8)
C36 C28 C29 N5 -178.9(6)
C27 N4 C30 C35 -77.4(9)
N5 N4 C30 C35 91.7(8)
C27 N4 C30 C31 103.0(8)
N5 N4 C30 C31 -87.9(8)
C35 C30 C31 C32 -1.3(13)
N4 C30 C31 C32 178.4(8)
C30 C31 C32 C33 2.3(16)
C31 C32 C33 C34 -0.9(18)
C32 C33 C34 C35 -1.6(18)
C31 C30 C35 C34 -1.2(13)
N4 C30 C35 C34 179.2(8)
C31 C30 C35 Cl2 178.8(6)
N4 C30 C35 Cl2 -0.9(10)
C33 C34 C35 C30 2.6(15)
C33 C34 C35 Cl2 -177.4(8)
C37 N6 C36 O4 6.2(9)
C37 N6 C36 C28 -173.6(6)
C27 C28 C36 O4 -11.7(10)
C29 C28 C36 O4 166.8(7)
C27 C28 C36 N6 168.1(6)
C29 C28 C36 N6 -13.4(10)
C36 N6 C37 C39 -65.9(8)
C36 N6 C37 C38 172.9(6)
C40 O6 C39 O5 -1.4(12)
C40 O6 C39 C37 176.8(8)
N6 C37 C39 O5 -32.4(10)
C38 C37 C39 O5 89.7(9)
N6 C37 C39 O6 149.4(6)
C38 C37 C39 O6 -88.5(7)
